data_4115650
loop_
_publ_author_name
'Seok-Bong Choi'
'Beon-Kyu Kim'
'Philip Boudjouk'
'Dean G. Grier'

_publ_section_title
;
 Amine-Promoted Disproportionation and Redistribution of Trichlorosilane:
 Formation of Tetradecachlorocyclohexasilane Dianion1
;
_journal_name_full 'Journal of the American Chemical Society'
_journal_page_first 8117
_journal_page_last 8118
_journal_paper_doi 10.1021/ja002831a
_journal_volume 123
_journal_year 2001
_chemical_formula_sum 'C28 H70 Cl16 N6 Si8'
_chemical_formula_weight 1282.82
_chemical_name_systematic
; 
 ? 
;
_space_group_IT_number 61
_symmetry_cell_setting orthorhombic
_symmetry_space_group_name_Hall '-P 2ac 2ab'
_symmetry_space_group_name_H-M 'P b c a'
_atom_sites_solution_hydrogens geom
_atom_sites_solution_primary direct
_atom_sites_solution_secondary difmap
_audit_creation_method SHELXL-97
_cell_angle_alpha 90.00
_cell_angle_beta 90.00
_cell_angle_gamma 90.00
_cell_formula_units_Z 8
_cell_length_a 19.7106(18)
_cell_length_b 22.1508(19)
_cell_length_c 27.130(2)
_cell_measurement_temperature 295(2)
_cell_volume 11845.1(17)
_computing_structure_refinement 'SHELXL-97 (Sheldrick, 1997)'
_computing_structure_solution 'SHELXS-97 (Sheldrick, 1990)'
_diffrn_ambient_temperature 295(2)
_diffrn_measured_fraction_theta_full 1.000
_diffrn_measured_fraction_theta_max 1.000
_diffrn_radiation_monochromator graphite
_diffrn_radiation_source 'fine-focus sealed tube'
_diffrn_radiation_type MoK\a
_diffrn_radiation_wavelength 0.71073
_diffrn_reflns_av_R_equivalents 0.0570
_diffrn_reflns_av_sigmaI/netI 0.0470
_diffrn_reflns_limit_h_max 23
_diffrn_reflns_limit_h_min -23
_diffrn_reflns_limit_k_max 13
_diffrn_reflns_limit_k_min -26
_diffrn_reflns_limit_l_max 32
_diffrn_reflns_limit_l_min -32
_diffrn_reflns_number 57160
_diffrn_reflns_theta_full 25.00
_diffrn_reflns_theta_max 25.00
_diffrn_reflns_theta_min 1.50
_exptl_absorpt_coefficient_mu 0.933
_exptl_crystal_density_diffrn 1.439
_exptl_crystal_F_000 5312
_refine_diff_density_max 0.763
_refine_diff_density_min -0.571
_refine_diff_density_rms 0.071
_refine_ls_extinction_method none
_refine_ls_goodness_of_fit_ref 1.045
_refine_ls_hydrogen_treatment mixed
_refine_ls_matrix_type full
_refine_ls_number_parameters 539
_refine_ls_number_reflns 10437
_refine_ls_number_restraints 0
_refine_ls_restrained_S_all 1.045
_refine_ls_R_factor_all 0.1329
_refine_ls_R_factor_gt 0.0638
_refine_ls_shift/su_max 0.044
_refine_ls_shift/su_mean 0.001
_refine_ls_structure_factor_coef Fsqd
_refine_ls_weighting_details 'calc w=1/[\s^2^(Fo^2^)+(0.0789P)^2^+17.4639P] where P=(Fo^2^+2Fc^2^)/3'
_refine_ls_weighting_scheme calc
_refine_ls_wR_factor_gt 0.1579
_refine_ls_wR_factor_ref 0.1967
_reflns_number_gt 5466
_reflns_number_total 10437
_reflns_threshold_expression >2sigma(I)
_cod_data_source_file ja002831a.cif
_cod_data_source_block j
_cod_original_cell_volume 11845.0(18)
_cod_database_code 4115650

loop_
_symmetry_equiv_pos_as_xyz
'x, y, z'
'-x+1/2, -y, z+1/2'
'-x, y+1/2, -z+1/2'
'x+1/2, -y+1/2, -z'
'-x, -y, -z'
'x-1/2, y, -z-1/2'
'x, -y-1/2, z-1/2'
'-x-1/2, y-1/2, z'

loop_
_atom_site_label
_atom_site_type_symbol
_atom_site_fract_x
_atom_site_fract_y
_atom_site_fract_z
_atom_site_U_iso_or_equiv
_atom_site_adp_type
_atom_site_occupancy
_atom_site_symmetry_multiplicity
_atom_site_calc_flag
_atom_site_refinement_flags
Si1 Si 0.01774(9) 0.20907(8) 0.07450(7) 0.0685(5) Uani 1 1 d .
Si2 Si 0.03000(8) 0.14112(7) 0.13867(6) 0.0568(4) Uani 1 1 d .
Si3 Si 0.13350(9) 0.13128(9) 0.17887(7) 0.0693(5) Uani 1 1 d .
Si4 Si 0.22166(9) 0.19712(9) 0.15943(7) 0.0727(5) Uani 1 1 d .
Si5 Si 0.21111(10) 0.26290(9) 0.09357(8) 0.0818(6) Uani 1 1 d .
Si6 Si 0.10830(12) 0.27016(10) 0.05255(9) 0.0974(7) Uani 1 1 d .
Si7 Si -0.29178(8) 0.01927(8) 0.06391(6) 0.0616(4) Uani 1 1 d .
Si8 Si -0.01846(9) -0.11007(8) 0.21730(7) 0.0664(5) Uani 1 1 d .
N1 N -0.0477(2) -0.0512(2) 0.27403(18) 0.0685(13) Uani 1 1 d .
N2 N 0.0612(3) -0.1309(2) 0.26227(19) 0.0682(13) Uani 1 1 d .
N3 N 0.0174(3) -0.1798(2) 0.1723(2) 0.0760(15) Uani 1 1 d .
N4 N -0.2436(3) 0.0884(2) 0.1030(2) 0.0758(15) Uani 1 1 d .
N5 N -0.2103(2) 0.0221(2) 0.0195(2) 0.0714(14) Uani 1 1 d .
N6 N -0.3293(3) -0.0442(2) 0.0143(2) 0.0777(15) Uani 1 1 d .
Cl1A Cl -0.06602(10) 0.26304(9) 0.09104(10) 0.1118(7) Uani 1 1 d .
Cl1B Cl -0.01589(11) 0.16298(10) 0.01279(7) 0.1018(6) Uani 1 1 d .
Cl2A Cl -0.04489(8) 0.16048(9) 0.19051(7) 0.0853(5) Uani 1 1 d .
Cl2B Cl 0.00049(8) 0.05609(7) 0.11505(6) 0.0752(5) Uani 1 1 d .
Cl3A Cl 0.11398(11) 0.13849(14) 0.25367(7) 0.1315(10) Uani 1 1 d .
Cl3B Cl 0.16721(11) 0.04293(9) 0.17247(10) 0.1165(8) Uani 1 1 d .
Cl4A Cl 0.24760(11) 0.24493(12) 0.22240(8) 0.1203(8) Uani 1 1 d .
Cl4B Cl 0.30856(9) 0.14600(10) 0.14702(9) 0.1098(7) Uani 1 1 d .
Cl5A Cl 0.23644(12) 0.34884(9) 0.11898(10) 0.1261(9) Uani 1 1 d .
Cl5B Cl 0.28846(12) 0.24757(12) 0.04337(9) 0.1255(8) Uani 1 1 d .
Cl6A Cl 0.07528(16) 0.35980(11) 0.05713(14) 0.1745(14) Uani 1 1 d .
Cl6B Cl 0.12632(17) 0.25686(18) -0.02170(9) 0.1856(16) Uani 1 1 d .
Cl7 Cl -0.38380(9) 0.01537(11) 0.11072(8) 0.1046(7) Uani 1 1 d .
Cl8 Cl -0.10190(11) -0.08710(10) 0.16598(8) 0.1038(7) Uani 1 1 d .
Cl9A Cl 0.09099(8) 0.26051(7) 0.16259(7) 0.0782(5) Uani 1 1 d .
Cl9B Cl 0.15043(8) 0.14237(7) 0.07021(6) 0.0719(4) Uani 1 1 d .
C1 C -0.3939(4) -0.0185(4) -0.0078(3) 0.108(3) Uani 1 1 d .
H1A H -0.4246 -0.0086 0.0189 0.130 Uiso 1 1 calc R
H1B H -0.3826 0.0189 -0.0245 0.130 Uiso 1 1 calc R
C2 C -0.4313(5) -0.0588(5) -0.0439(4) 0.162(5) Uani 1 1 d .
H2A H -0.4711 -0.0383 -0.0556 0.243 Uiso 1 1 calc R
H2B H -0.4444 -0.0955 -0.0277 0.243 Uiso 1 1 calc R
H2C H -0.4022 -0.0680 -0.0712 0.243 Uiso 1 1 calc R
C3 C -0.3468(4) -0.1055(4) 0.0376(4) 0.111(3) Uani 1 1 d .
H3A H -0.3645 -0.1316 0.0119 0.134 Uiso 1 1 calc R
H3B H -0.3829 -0.0993 0.0614 0.134 Uiso 1 1 calc R
C4 C -0.2893(5) -0.1382(4) 0.0631(4) 0.131(3) Uani 1 1 d .
H4A H -0.3057 -0.1754 0.0767 0.197 Uiso 1 1 calc R
H4B H -0.2715 -0.1133 0.0891 0.197 Uiso 1 1 calc R
H4C H -0.2540 -0.1466 0.0397 0.197 Uiso 1 1 calc R
C5 C -0.2772(3) -0.0521(3) -0.0248(3) 0.087(2) Uani 1 1 d .
H5A H -0.2991 -0.0619 -0.0558 0.104 Uiso 1 1 calc R
H5B H -0.2472 -0.0851 -0.0162 0.104 Uiso 1 1 calc R
C6 C -0.2372(4) 0.0050(3) -0.0302(3) 0.090(2) Uani 1 1 d .
H6A H -0.2659 0.0369 -0.0429 0.108 Uiso 1 1 calc R
H6B H -0.2000 -0.0012 -0.0530 0.108 Uiso 1 1 calc R
C7 C -0.1541(3) -0.0191(4) 0.0349(3) 0.095(2) Uani 1 1 d .
H7A H -0.1700 -0.0604 0.0321 0.114 Uiso 1 1 calc R
H7B H -0.1444 -0.0117 0.0695 0.114 Uiso 1 1 calc R
C8 C -0.0883(4) -0.0134(4) 0.0064(4) 0.138(4) Uani 1 1 d .
H8A H -0.0559 -0.0419 0.0189 0.207 Uiso 1 1 calc R
H8B H -0.0707 0.0267 0.0100 0.207 Uiso 1 1 calc R
H8C H -0.0966 -0.0215 -0.0279 0.207 Uiso 1 1 calc R
C9 C -0.1919(5) 0.0863(4) 0.0201(4) 0.124(3) Uani 1 1 d .
H9A H -0.2274 0.1101 0.0048 0.149 Uiso 1 1 calc R
H9B H -0.1501 0.0927 0.0019 0.149 Uiso 1 1 calc R
C10 C -0.1828(4) 0.1050(4) 0.0729(4) 0.135(4) Uani 1 1 d .
H10A H -0.1429 0.0854 0.0863 0.163 Uiso 1 1 calc R
H10B H -0.1757 0.1483 0.0745 0.163 Uiso 1 1 calc R
C11 C -0.2203(9) 0.0680(6) 0.1523(4) 0.214(8) Uani 1 1 d .
H11A H -0.2120 0.0255 0.1462 0.257 Uiso 1 1 calc R
H11B H -0.1755 0.0860 0.1538 0.257 Uiso 1 1 calc R
C12 C -0.2344(9) 0.0672(8) 0.1926(4) 0.277(12) Uani 1 1 d .
H12A H -0.1975 0.0508 0.2113 0.415 Uiso 1 1 calc R
H12B H -0.2740 0.0425 0.1971 0.415 Uiso 1 1 calc R
H12C H -0.2438 0.1075 0.2035 0.415 Uiso 1 1 calc R
C13 C -0.2898(4) 0.1415(3) 0.1070(3) 0.093(2) Uani 1 1 d .
H13A H -0.3294 0.1290 0.1256 0.111 Uiso 1 1 calc R
H13B H -0.3052 0.1515 0.0740 0.111 Uiso 1 1 calc R
C14 C -0.2624(5) 0.1988(4) 0.1304(3) 0.125(3) Uani 1 1 d .
H14A H -0.2974 0.2290 0.1309 0.188 Uiso 1 1 calc R
H14B H -0.2245 0.2132 0.1116 0.188 Uiso 1 1 calc R
H14C H -0.2482 0.1904 0.1635 0.188 Uiso 1 1 calc R
C15 C -0.0371(4) -0.2285(3) 0.1724(3) 0.101(2) Uani 1 1 d .
H15A H -0.0794 -0.2106 0.1614 0.121 Uiso 1 1 calc R
H15B H -0.0437 -0.2421 0.2061 0.121 Uiso 1 1 calc R
C16 C -0.0222(5) -0.2837(4) 0.1402(4) 0.129(3) Uani 1 1 d .
H16A H -0.0588 -0.3121 0.1431 0.194 Uiso 1 1 calc R
H16B H 0.0192 -0.3023 0.1510 0.194 Uiso 1 1 calc R
H16C H -0.0177 -0.2713 0.1065 0.194 Uiso 1 1 calc R
C17 C 0.0325(5) -0.1642(4) 0.1197(3) 0.107(3) Uani 1 1 d .
H17A H -0.0103 -0.1582 0.1028 0.129 Uiso 1 1 calc R
H17B H 0.0544 -0.1988 0.1046 0.129 Uiso 1 1 calc R
C18 C 0.0763(5) -0.1095(4) 0.1103(3) 0.111(3) Uani 1 1 d .
H18A H 0.0819 -0.1040 0.0754 0.166 Uiso 1 1 calc R
H18B H 0.1199 -0.1153 0.1254 0.166 Uiso 1 1 calc R
H18C H 0.0549 -0.0744 0.1241 0.166 Uiso 1 1 calc R
C19 C 0.0791(4) -0.2044(3) 0.1970(3) 0.093(2) Uani 1 1 d .
H19A H 0.1191 -0.1837 0.1848 0.112 Uiso 1 1 calc R
H19B H 0.0837 -0.2470 0.1894 0.112 Uiso 1 1 calc R
C20 C 0.0734(4) -0.1959(3) 0.2525(3) 0.086(2) Uani 1 1 d .
H20A H 0.0361 -0.2199 0.2653 0.104 Uiso 1 1 calc R
H20B H 0.1149 -0.2089 0.2685 0.104 Uiso 1 1 calc R
C21 C 0.1235(3) -0.0936(3) 0.2527(3) 0.087(2) Uani 1 1 d .
H21A H 0.1114 -0.0513 0.2560 0.104 Uiso 1 1 calc R
H21B H 0.1375 -0.1001 0.2188 0.104 Uiso 1 1 calc R
C22 C 0.1836(4) -0.1060(4) 0.2859(4) 0.128(3) Uani 1 1 d .
H22A H 0.2208 -0.0805 0.2766 0.192 Uiso 1 1 calc R
H22B H 0.1969 -0.1475 0.2827 0.192 Uiso 1 1 calc R
H22C H 0.1714 -0.0979 0.3195 0.192 Uiso 1 1 calc R
C23 C 0.0339(4) -0.1209(3) 0.3123(2) 0.084(2) Uani 1 1 d .
H23A H 0.0697 -0.1249 0.3366 0.100 Uiso 1 1 calc R
H23B H -0.0010 -0.1505 0.3196 0.100 Uiso 1 1 calc R
C24 C 0.0045(4) -0.0586(3) 0.3142(2) 0.085(2) Uani 1 1 d .
H24A H -0.0164 -0.0518 0.3460 0.102 Uiso 1 1 calc R
H24B H 0.0403 -0.0290 0.3099 0.102 Uiso 1 1 calc R
C25 C -0.0483(4) 0.0127(3) 0.2561(3) 0.086(2) Uani 1 1 d .
H25A H -0.0882 0.0184 0.2357 0.104 Uiso 1 1 calc R
H25B H -0.0088 0.0189 0.2353 0.104 Uiso 1 1 calc R
C26 C -0.0484(5) 0.0613(4) 0.2961(3) 0.117(3) Uani 1 1 d .
H26A H -0.0499 0.1005 0.2810 0.175 Uiso 1 1 calc R
H26B H -0.0078 0.0579 0.3156 0.175 Uiso 1 1 calc R
H26C H -0.0873 0.0561 0.3169 0.175 Uiso 1 1 calc R
C27 C -0.1169(4) -0.0706(4) 0.2926(3) 0.105(3) Uani 1 1 d .
H27A H -0.1419 -0.0842 0.2639 0.126 Uiso 1 1 calc R
H27B H -0.1093 -0.1060 0.3129 0.126 Uiso 1 1 calc R
C28 C -0.1597(7) -0.0348(7) 0.3182(8) 0.331(15) Uani 1 1 d .
H28A H -0.2005 -0.0567 0.3255 0.497 Uiso 1 1 calc R
H28B H -0.1705 0.0003 0.2990 0.497 Uiso 1 1 calc R
H28C H -0.1384 -0.0225 0.3485 0.497 Uiso 1 1 calc R
H82 H -0.057(2) -0.1552(18) 0.2429(15) 0.036(11) Uiso 1 1 d .
H81 H 0.027(2) -0.062(2) 0.1992(17) 0.051(13) Uiso 1 1 d .
H72 H -0.318(2) 0.067(2) 0.0375(16) 0.046(13) Uiso 1 1 d .
H71 H -0.260(2) -0.026(2) 0.0939(16) 0.050(13) Uiso 1 1 d .

loop_
_atom_site_aniso_label
_atom_site_aniso_U_11
_atom_site_aniso_U_22
_atom_site_aniso_U_33
_atom_site_aniso_U_23
_atom_site_aniso_U_13
_atom_site_aniso_U_12
Si1 0.0736(11) 0.0564(10) 0.0756(12) 0.0081(9) -0.0102(9) -0.0029(8)
Si2 0.0570(9) 0.0521(9) 0.0614(10) -0.0004(8) 0.0005(7) 0.0005(7)
Si3 0.0604(10) 0.0792(12) 0.0682(11) 0.0097(9) -0.0056(8) -0.0032(9)
Si4 0.0568(10) 0.0778(13) 0.0834(13) -0.0101(10) 0.0002(9) -0.0072(9)
Si5 0.0761(12) 0.0675(12) 0.1018(15) -0.0008(11) 0.0145(11) -0.0151(10)
Si6 0.1061(16) 0.0812(14) 0.1048(17) 0.0351(12) -0.0131(13) -0.0269(12)
Si7 0.0533(9) 0.0688(11) 0.0627(10) 0.0111(8) 0.0113(8) 0.0068(8)
Si8 0.0645(10) 0.0662(11) 0.0684(11) 0.0149(9) -0.0094(8) -0.0052(9)
N1 0.063(3) 0.073(3) 0.070(3) 0.014(3) 0.001(3) -0.002(3)
N2 0.068(3) 0.067(3) 0.070(3) 0.011(3) -0.007(3) -0.012(3)
N3 0.084(4) 0.067(3) 0.077(4) 0.003(3) -0.016(3) -0.005(3)
N4 0.072(3) 0.078(4) 0.078(4) -0.006(3) -0.007(3) 0.011(3)
N5 0.062(3) 0.067(3) 0.086(4) 0.002(3) 0.022(3) 0.001(3)
N6 0.058(3) 0.075(4) 0.100(4) -0.008(3) 0.011(3) 0.007(3)
Cl1A 0.0856(13) 0.0819(13) 0.168(2) 0.0049(13) -0.0271(13) 0.0237(10)
Cl1B 0.1225(16) 0.1113(16) 0.0714(12) 0.0054(10) -0.0225(11) -0.0266(13)
Cl2A 0.0708(10) 0.0926(13) 0.0926(13) -0.0136(10) 0.0213(9) -0.0054(9)
Cl2B 0.0784(10) 0.0519(9) 0.0953(12) -0.0029(8) -0.0029(9) -0.0064(8)
Cl3A 0.0966(14) 0.236(3) 0.0618(11) 0.0229(15) -0.0069(10) -0.0252(16)
Cl3B 0.0919(13) 0.0732(12) 0.184(2) 0.0417(13) -0.0249(14) 0.0071(10)
Cl4A 0.1018(14) 0.158(2) 0.1017(15) -0.0351(14) -0.0139(12) -0.0384(15)
Cl4B 0.0610(10) 0.1156(16) 0.153(2) 0.0008(14) -0.0033(11) 0.0130(10)
Cl5A 0.1121(16) 0.0706(13) 0.196(3) -0.0147(14) 0.0139(16) -0.0328(12)
Cl5B 0.1116(16) 0.137(2) 0.1280(19) -0.0022(15) 0.0509(14) -0.0253(15)
Cl6A 0.164(3) 0.0757(15) 0.284(4) 0.074(2) -0.060(3) -0.0183(16)
Cl6B 0.196(3) 0.275(4) 0.0861(16) 0.073(2) -0.0105(17) -0.099(3)
Cl7 0.0771(11) 0.1317(18) 0.1050(15) -0.0074(13) 0.0405(10) -0.0096(11)
Cl8 0.1039(14) 0.1049(15) 0.1026(14) 0.0151(12) -0.0396(12) 0.0096(12)
Cl9A 0.0693(10) 0.0622(10) 0.1030(13) -0.0205(9) 0.0032(9) 0.0025(8)
Cl9B 0.0712(9) 0.0685(10) 0.0761(10) -0.0154(8) 0.0136(8) -0.0014(8)
C1 0.073(5) 0.134(7) 0.117(7) -0.037(6) -0.019(4) 0.025(5)
C2 0.098(7) 0.221(12) 0.166(10) -0.096(9) -0.043(6) 0.031(7)
C3 0.084(5) 0.077(5) 0.173(9) -0.003(5) 0.016(5) -0.006(4)
C4 0.138(8) 0.078(6) 0.178(10) 0.019(6) 0.014(7) -0.007(6)
C5 0.069(4) 0.099(6) 0.091(5) -0.023(4) 0.012(4) 0.012(4)
C6 0.101(5) 0.096(6) 0.073(5) 0.008(4) 0.034(4) 0.009(5)
C7 0.057(4) 0.108(6) 0.119(6) -0.015(5) 0.011(4) 0.011(4)
C8 0.058(4) 0.153(8) 0.203(10) -0.091(8) 0.035(5) -0.009(5)
C9 0.125(7) 0.082(6) 0.165(9) -0.009(6) 0.076(7) -0.026(5)
C10 0.081(5) 0.113(7) 0.212(12) -0.065(7) 0.042(6) -0.025(5)
C11 0.37(2) 0.140(10) 0.131(10) -0.034(8) -0.132(14) 0.072(12)
C12 0.35(2) 0.36(2) 0.121(10) 0.117(13) 0.098(14) 0.20(2)
C13 0.093(5) 0.076(5) 0.109(6) -0.008(4) 0.000(4) 0.013(4)
C14 0.151(8) 0.084(6) 0.140(8) -0.015(5) 0.016(7) 0.002(6)
C15 0.105(6) 0.073(5) 0.125(7) -0.002(5) -0.025(5) -0.016(4)
C16 0.167(9) 0.080(6) 0.140(8) -0.017(5) -0.045(7) -0.010(6)
C17 0.125(7) 0.106(7) 0.091(6) -0.012(5) -0.003(5) -0.003(6)
C18 0.132(7) 0.115(7) 0.086(6) 0.004(5) 0.016(5) 0.008(6)
C19 0.091(5) 0.082(5) 0.106(6) -0.011(4) -0.022(4) 0.005(4)
C20 0.081(5) 0.068(4) 0.110(6) 0.017(4) -0.028(4) -0.003(4)
C21 0.070(4) 0.085(5) 0.104(5) -0.002(4) 0.000(4) -0.021(4)
C22 0.075(5) 0.135(8) 0.175(9) -0.026(7) -0.040(6) -0.002(5)
C23 0.079(4) 0.100(6) 0.072(5) 0.026(4) -0.014(4) -0.009(4)
C24 0.091(5) 0.099(6) 0.065(4) 0.005(4) -0.007(4) -0.001(4)
C25 0.105(5) 0.067(4) 0.087(5) 0.012(4) 0.011(4) 0.000(4)
C26 0.161(9) 0.090(6) 0.098(6) 0.000(5) 0.016(6) 0.011(6)
C27 0.090(5) 0.090(6) 0.135(7) 0.009(5) 0.044(5) -0.003(4)
C28 0.149(12) 0.234(17) 0.61(4) 0.23(2) 0.181(18) 0.084(12)

loop_
_atom_type_symbol
_atom_type_description
_atom_type_scat_dispersion_real
_atom_type_scat_dispersion_imag
_atom_type_scat_source
C C 0.0033 0.0016 'International Tables Vol C Tables 4.2.6.8 and 6.1.1.4'
H H 0.0000 0.0000 'International Tables Vol C Tables 4.2.6.8 and 6.1.1.4'
N N 0.0061 0.0033 'International Tables Vol C Tables 4.2.6.8 and 6.1.1.4'
Si Si 0.0817 0.0704 'International Tables Vol C Tables 4.2.6.8 and 6.1.1.4'
Cl Cl 0.1484 0.1585 'International Tables Vol C Tables 4.2.6.8 and 6.1.1.4'

loop_
_geom_angle_atom_site_label_1
_geom_angle_atom_site_label_2
_geom_angle_atom_site_label_3
_geom_angle
Cl1B Si1 Cl1A 101.72(12)
Cl1B Si1 Si2 108.73(10)
Cl1A Si1 Si2 107.07(11)
Cl1B Si1 Si6 109.07(12)
Cl1A Si1 Si6 109.27(12)
Si2 Si1 Si6 119.51(10)
Cl2B Si2 Cl2A 101.35(10)
Cl2B Si2 Si1 109.22(10)
Cl2A Si2 Si1 107.45(10)
Cl2B Si2 Si3 107.84(9)
Cl2A Si2 Si3 108.94(10)
Si1 Si2 Si3 120.39(9)
Cl3A Si3 Cl3B 102.36(14)
Cl3A Si3 Si2 106.82(10)
Cl3B Si3 Si2 109.29(11)
Cl3A Si3 Si4 108.19(12)
Cl3B Si3 Si4 109.45(11)
Si2 Si3 Si4 119.35(10)
Cl4A Si4 Cl4B 102.02(12)
Cl4A Si4 Si5 109.66(12)
Cl4B Si4 Si5 106.95(11)
Cl4A Si4 Si3 108.50(11)
Cl4B Si4 Si3 108.07(11)
Si5 Si4 Si3 120.12(10)
Cl5B Si5 Cl5A 100.99(13)
Cl5B Si5 Si6 109.82(13)
Cl5A Si5 Si6 107.75(13)
Cl5B Si5 Si4 109.76(13)
Cl5A Si5 Si4 107.34(13)
Si6 Si5 Si4 119.53(10)
Cl6B Si6 Cl6A 104.27(18)
Cl6B Si6 Si5 107.94(15)
Cl6A Si6 Si5 108.01(14)
Cl6B Si6 Si1 107.43(14)
Cl6A Si6 Si1 107.40(15)
Si5 Si6 Si1 120.64(11)
N5 Si7 N6 85.3(2)
N5 Si7 N4 85.3(2)
N6 Si7 N4 169.7(2)
N5 Si7 Cl7 178.1(2)
N6 Si7 Cl7 93.03(16)
N4 Si7 Cl7 96.26(17)
N2 Si8 N3 85.5(2)
N2 Si8 N1 85.0(2)
N3 Si8 N1 168.5(2)
N2 Si8 Cl8 177.65(19)
N3 Si8 Cl8 93.08(17)
N1 Si8 Cl8 96.59(16)
C24 N1 C25 110.0(5)
C24 N1 C27 110.1(6)
C25 N1 C27 111.6(5)
C24 N1 Si8 106.0(4)
C25 N1 Si8 110.6(4)
C27 N1 Si8 108.4(4)
C23 N2 C20 111.6(5)
C23 N2 C21 112.0(5)
C20 N2 C21 111.7(5)
C23 N2 Si8 103.6(4)
C20 N2 Si8 103.7(4)
C21 N2 Si8 113.7(4)
C19 N3 C17 110.5(6)
C19 N3 C15 108.3(5)
C17 N3 C15 107.8(6)
C19 N3 Si8 106.5(4)
C17 N3 Si8 116.9(5)
C15 N3 Si8 106.5(4)
C11 N4 C13 111.4(7)
C11 N4 C10 108.6(9)
C13 N4 C10 109.6(6)
C11 N4 Si7 112.0(6)
C13 N4 Si7 109.7(4)
C10 N4 Si7 105.4(4)
C9 N5 C6 110.1(6)
C9 N5 C7 113.9(6)
C6 N5 C7 111.1(5)
C9 N5 Si7 102.8(4)
C6 N5 Si7 104.4(4)
C7 N5 Si7 114.0(4)
C5 N6 C3 110.1(6)
C5 N6 C1 109.9(6)
C3 N6 C1 107.8(6)
C5 N6 Si7 107.2(4)
C3 N6 Si7 114.3(5)
C1 N6 Si7 107.4(4)
C2 C1 N6 116.3(7)
N6 C3 C4 116.3(6)
N6 C5 C6 109.5(5)
C5 C6 N5 108.2(5)
N5 C7 C8 116.1(7)
N5 C9 C10 107.9(7)
N4 C10 C9 111.0(7)
C12 C11 N4 143.2(17)
N4 C13 C14 118.2(7)
N3 C15 C16 115.5(7)
N3 C17 C18 117.3(7)
N3 C19 C20 109.8(6)
N2 C20 C19 108.0(6)
N2 C21 C22 115.9(6)
N2 C23 C24 108.0(5)
N1 C24 C23 109.8(6)
N1 C25 C26 115.8(6)
C28 C27 N1 124.6(9)

loop_
_geom_bond_atom_site_label_1
_geom_bond_atom_site_label_2
_geom_bond_distance
Si1 Cl1B 2.070(3)
Si1 Cl1A 2.087(3)
Si1 Si2 2.314(2)
Si1 Si6 2.318(3)
Si2 Cl2B 2.073(2)
Si2 Cl2A 2.083(2)
Si2 Si3 2.323(2)
Si3 Cl3A 2.072(3)
Si3 Cl3B 2.074(3)
Si3 Si4 2.329(3)
Si4 Cl4A 2.074(3)
Si4 Cl4B 2.081(3)
Si4 Si5 2.315(3)
Si5 Cl5B 2.072(3)
Si5 Cl5A 2.085(3)
Si5 Si6 2.317(3)
Si6 Cl6B 2.067(4)
Si6 Cl6A 2.093(4)
Si7 N5 2.009(5)
Si7 N6 2.082(6)
Si7 N4 2.092(6)
Si7 Cl7 2.216(2)
Si8 N2 2.041(5)
Si8 N3 2.092(6)
Si8 N1 2.097(6)
Si8 Cl8 2.214(2)
N1 C24 1.507(8)
N1 C25 1.498(8)
N1 C27 1.516(8)
N2 C23 1.477(8)
N2 C20 1.485(8)
N2 C21 1.503(7)
N3 C19 1.491(8)
N3 C17 1.499(9)
N3 C15 1.522(8)
N4 C11 1.485(11)
N4 C13 1.489(8)
N4 C10 1.498(10)
N5 C9 1.468(9)
N5 C6 1.498(9)
N5 C7 1.494(8)
N6 C5 1.487(8)
N6 C3 1.536(9)
N6 C1 1.518(8)
C1 C2 1.517(11)
C3 C4 1.513(11)
C5 C6 1.497(9)
C7 C8 1.515(9)
C9 C10 1.500(12)
C11 C12 1.126(14)
C13 C14 1.518(10)
C15 C16 1.529(10)
C17 C18 1.509(11)
C19 C20 1.522(10)
C21 C22 1.514(10)
C23 C24 1.498(9)
C25 C26 1.529(10)
C27 C28 1.350(16)
